data_7032326
loop_
_publ_author_name
'Morton, Jason G. M.'
'Al-Shammari, Haif'
'Sun, Yunshan'
'Zhu, Jiangtao'
'Stephan, Douglas W.'

_publ_section_title
;
 1,1-Olefin-bridged bis-(2-indenyl) metallocenes of titanium and
 zirconium.
;
_journal_issue 35
_journal_name_full 'Dalton transactions (Cambridge, England : 2003)'
_journal_page_first 13219
_journal_page_last 13231
_journal_paper_doi 10.1039/c4dt01583e
_journal_volume 43
_journal_year 2014
_chemical_formula_sum 'C40 H32'
_chemical_formula_weight 512.66
_chemical_name_systematic
; 
 ? 
;
_space_group_IT_number 14
_symmetry_cell_setting monoclinic
_symmetry_space_group_name_Hall '-P 2yn'
_symmetry_space_group_name_H-M 'P 1 21/n 1'
_atom_sites_solution_hydrogens geom
_atom_sites_solution_primary direct
_atom_sites_solution_secondary difmap
_audit_creation_method SHELXL-97
_cell_angle_alpha 90.00
_cell_angle_beta 103.060(2)
_cell_angle_gamma 90.00
_cell_formula_units_Z 4
_cell_length_a 9.7792(5)
_cell_length_b 18.3385(9)
_cell_length_c 15.3858(8)
_cell_measurement_temperature 150(2)
_cell_volume 2687.9(2)
_computing_cell_refinement 'Bruker SAINT'
_computing_data_collection 'Bruker APEX2'
_computing_data_reduction 'Bruker SAINT'
_computing_molecular_graphics 'Bruker SHELXTL'
_computing_publication_material 'Bruker SHELXTL'
_computing_structure_refinement 'SHELXL-97 (Sheldrick, 1997)'
_computing_structure_solution 'SHELXS-97 (Sheldrick, 1990)'
_diffrn_ambient_temperature 150(2)
_diffrn_measured_fraction_theta_full 0.994
_diffrn_measured_fraction_theta_max 0.994
_diffrn_radiation_monochromator graphite
_diffrn_radiation_source 'fine-focus sealed tube'
_diffrn_radiation_type MoK\a
_diffrn_radiation_wavelength 0.71073
_diffrn_reflns_av_R_equivalents 0.0542
_diffrn_reflns_av_sigmaI/netI 0.0731
_diffrn_reflns_limit_h_max 12
_diffrn_reflns_limit_h_min -9
_diffrn_reflns_limit_k_max 23
_diffrn_reflns_limit_k_min -22
_diffrn_reflns_limit_l_max 19
_diffrn_reflns_limit_l_min -19
_diffrn_reflns_number 22384
_diffrn_reflns_theta_full 27.50
_diffrn_reflns_theta_max 27.50
_diffrn_reflns_theta_min 1.75
_exptl_absorpt_coefficient_mu 0.071
_exptl_absorpt_correction_T_max 0.9929
_exptl_absorpt_correction_T_min 0.9894
_exptl_absorpt_correction_type multi-scan
_exptl_crystal_colour colorless
_exptl_crystal_density_diffrn 1.267
_exptl_crystal_density_method 'not measured'
_exptl_crystal_description blocks
_exptl_crystal_F_000 1088
_exptl_crystal_size_max 0.15
_exptl_crystal_size_mid 0.14
_exptl_crystal_size_min 0.10
_refine_diff_density_max 0.255
_refine_diff_density_min -0.239
_refine_diff_density_rms 0.045
_refine_ls_extinction_method none
_refine_ls_goodness_of_fit_ref 1.006
_refine_ls_hydrogen_treatment mixed
_refine_ls_matrix_type full
_refine_ls_number_parameters 362
_refine_ls_number_reflns 6133
_refine_ls_number_restraints 0
_refine_ls_restrained_S_all 1.006
_refine_ls_R_factor_all 0.1009
_refine_ls_R_factor_gt 0.0505
_refine_ls_shift/su_max 0.000
_refine_ls_shift/su_mean 0.000
_refine_ls_structure_factor_coef Fsqd
_refine_ls_weighting_details 'calc w=1/[\s^2^(Fo^2^)+(0.0434P)^2^+0.4080P] where P=(Fo^2^+2Fc^2^)/3'
_refine_ls_weighting_scheme calc
_refine_ls_wR_factor_gt 0.0967
_refine_ls_wR_factor_ref 0.1140
_reflns_number_gt 3798
_reflns_number_total 6133
_reflns_threshold_expression >2sigma(I)
_cod_duplicate_entry 7031822
_cod_data_source_file c4dt01583e1.cif
_cod_data_source_block jz001_0m_compound_13
_cod_original_sg_symbol_H-M P2(1)/n
_cod_database_code 7032326

loop_
_symmetry_equiv_pos_as_xyz
'x, y, z'
'-x+1/2, y+1/2, -z+1/2'
'-x, -y, -z'
'x-1/2, -y-1/2, z-1/2'

loop_
_atom_site_label
_atom_site_type_symbol
_atom_site_fract_x
_atom_site_fract_y
_atom_site_fract_z
_atom_site_U_iso_or_equiv
_atom_site_adp_type
_atom_site_occupancy
_atom_site_symmetry_multiplicity
_atom_site_calc_flag
_atom_site_refinement_flags
C1 C 0.43269(19) -0.21970(10) 0.30490(12) 0.0326(5) Uani 1 1 d .
H1 H 0.3799 -0.2381 0.2497 0.039 Uiso 1 1 calc R
C2 C 0.47475(18) -0.14707(10) 0.31079(11) 0.0291(4) Uani 1 1 d .
H32 H 0.4511 -0.1159 0.2603 0.035 Uiso 1 1 calc R
C3 C 0.55150(17) -0.12102(9) 0.39127(11) 0.0235(4) Uani 1 1 d .
C4 C 0.61098(18) -0.04689(9) 0.41787(10) 0.0241(4) Uani 1 1 d .
H7 H 0.5352 -0.0108 0.4163 0.029 Uiso 1 1 calc R
H6 H 0.6711 -0.0303 0.3779 0.029 Uiso 1 1 calc R
C5 C 0.69655(18) -0.05767(9) 0.51222(11) 0.0225(4) Uani 1 1 d .
C6 C 0.77978(17) 0.00138(9) 0.56173(10) 0.0216(4) Uani 1 1 d .
C7 C 0.88045(17) -0.00824(9) 0.65245(10) 0.0211(4) Uani 1 1 d .
C8 C 0.80240(18) 0.01931(9) 0.72634(11) 0.0224(4) Uani 1 1 d .
H31 H 0.7092 0.0374 0.6923 0.027 Uiso 1 1 calc R
C9 C 0.76879(18) -0.03070(9) 0.79769(11) 0.0259(4) Uani 1 1 d .
C10 C 0.70034(19) -0.09750(10) 0.78841(13) 0.0345(5) Uani 1 1 d .
H26 H 0.6734 -0.1200 0.7315 0.041 Uiso 1 1 calc R
C11 C 0.6715(2) -0.13127(11) 0.86341(14) 0.0431(5) Uani 1 1 d .
H27 H 0.6261 -0.1774 0.8575 0.052 Uiso 1 1 calc R
C12 C 0.7081(2) -0.09845(12) 0.94620(14) 0.0465(6) Uani 1 1 d .
H2 H 0.6901 -0.1226 0.9971 0.056 Uiso 1 1 calc R
C13 C 0.4663(2) -0.26550(10) 0.37791(13) 0.0347(5) Uani 1 1 d .
H3 H 0.4356 -0.3148 0.3728 0.042 Uiso 1 1 calc R
C14 C 0.58896(18) -0.16753(9) 0.46494(11) 0.0253(4) Uani 1 1 d .
C15 C 0.5447(2) -0.23984(10) 0.45851(12) 0.0323(4) Uani 1 1 d .
H4 H 0.5680 -0.2712 0.5088 0.039 Uiso 1 1 calc R
C16 C 0.67874(18) -0.12728(9) 0.53734(11) 0.0277(4) Uani 1 1 d .
H5 H 0.7194 -0.1470 0.5944 0.033 Uiso 1 1 calc R
C17 C 0.87044(18) 0.08449(9) 0.77990(11) 0.0238(4) Uani 1 1 d .
C18 C 0.93669(18) 0.13726(9) 0.74575(11) 0.0253(4) Uani 1 1 d .
C19 C 0.96755(17) 0.12379(9) 0.65418(11) 0.0227(4) Uani 1 1 d .
C20 C 1.00740(17) 0.04309(9) 0.65216(11) 0.0208(4) Uani 1 1 d .
H14 H 1.0360 0.0346 0.5945 0.025 Uiso 1 1 calc R
C21 C 1.12259(17) 0.01192(9) 0.72544(10) 0.0223(4) Uani 1 1 d .
C22 C 1.24475(18) 0.04315(10) 0.77575(11) 0.0268(4) Uani 1 1 d .
H8 H 1.2635 0.0935 0.7699 0.032 Uiso 1 1 calc R
C23 C 1.33872(19) -0.00030(11) 0.83454(12) 0.0333(5) Uani 1 1 d .
H13 H 1.4229 0.0204 0.8687 0.040 Uiso 1 1 calc R
C24 C 1.3110(2) -0.07366(10) 0.84387(12) 0.0357(5) Uani 1 1 d .
H12 H 1.3766 -0.1029 0.8841 0.043 Uiso 1 1 calc R
C25 C 1.18819(19) -0.10477(10) 0.79490(12) 0.0317(4) Uani 1 1 d .
H11 H 1.1691 -0.1550 0.8015 0.038 Uiso 1 1 calc R
C26 C 1.09387(18) -0.06145(9) 0.73615(11) 0.0245(4) Uani 1 1 d .
C27 C 0.95571(18) -0.08262(9) 0.67519(11) 0.0251(4) Uani 1 1 d .
H10 H 0.9013 -0.1153 0.7059 0.030 Uiso 1 1 calc R
H9 H 0.9705 -0.1071 0.6207 0.030 Uiso 1 1 calc R
C28 C 0.83473(18) 0.13696(9) 0.57499(10) 0.0229(4) Uani 1 1 d .
H15 H 0.7635 0.1641 0.5999 0.027 Uiso 1 1 calc R
C29 C 0.88613(18) 0.18774(8) 0.51180(11) 0.0226(4) Uani 1 1 d .
C30 C 1.02250(18) 0.21063(9) 0.54595(11) 0.0235(4) Uani 1 1 d .
C31 C 1.0849(2) 0.26120(9) 0.50013(12) 0.0289(4) Uani 1 1 d .
H19 H 1.1772 0.2783 0.5248 0.035 Uiso 1 1 calc R
C32 C 1.0115(2) 0.28631(10) 0.41838(12) 0.0342(5) Uani 1 1 d .
H18 H 1.0533 0.3212 0.3867 0.041 Uiso 1 1 calc R
C33 C 0.8779(2) 0.26115(10) 0.38223(12) 0.0345(5) Uani 1 1 d .
H17 H 0.8298 0.2774 0.3248 0.041 Uiso 1 1 calc R
C34 C 0.81270(19) 0.21228(9) 0.42892(11) 0.0293(4) Uani 1 1 d .
H16 H 0.7197 0.1960 0.4046 0.035 Uiso 1 1 calc R
C35 C 1.08543(19) 0.17301(9) 0.63212(11) 0.0284(4) Uani 1 1 d .
H20 H 1.1174 0.2092 0.6802 0.034 Uiso 1 1 calc R
H21 H 1.1669 0.1430 0.6259 0.034 Uiso 1 1 calc R
C36 C 0.76460(18) 0.06972(9) 0.52964(11) 0.0246(4) Uani 1 1 d .
H22 H 0.7035 0.0762 0.4727 0.029 Uiso 1 1 calc R
C37 C 0.9889(2) 0.20369(10) 0.79968(12) 0.0403(5) Uani 1 1 d .
H24 H 0.9287 0.2136 0.8414 0.060 Uiso 1 1 calc R
H23 H 0.9866 0.2455 0.7598 0.060 Uiso 1 1 calc R
H25 H 1.0854 0.1954 0.8332 0.060 Uiso 1 1 calc R
C38 C 0.8539(2) 0.07930(10) 0.87484(11) 0.0327(5) Uani 1 1 d .
H30 H 0.9451 0.0862 0.9177 0.039 Uiso 1 1 calc R
H29 H 0.7865 0.1162 0.8869 0.039 Uiso 1 1 calc R
C39 C 0.79907(19) 0.00356(10) 0.88063(12) 0.0311(4) Uani 1 1 d .
C40 C 0.7707(2) -0.03068(12) 0.95508(13) 0.0431(5) Uani 1 1 d .
H28 H 0.7942 -0.0076 1.0118 0.052 Uiso 1 1 calc R

loop_
_atom_site_aniso_label
_atom_site_aniso_U_11
_atom_site_aniso_U_22
_atom_site_aniso_U_33
_atom_site_aniso_U_23
_atom_site_aniso_U_13
_atom_site_aniso_U_12
C1 0.0291(10) 0.0380(11) 0.0313(11) -0.0142(9) 0.0083(9) -0.0051(9)
C2 0.0266(10) 0.0350(11) 0.0268(10) -0.0064(8) 0.0082(8) 0.0029(8)
C3 0.0202(9) 0.0280(9) 0.0247(9) -0.0049(7) 0.0104(8) 0.0012(7)
C4 0.0231(9) 0.0273(10) 0.0231(9) -0.0015(7) 0.0078(8) -0.0001(8)
C5 0.0234(9) 0.0243(9) 0.0210(9) -0.0010(7) 0.0075(8) 0.0019(7)
C6 0.0219(9) 0.0243(9) 0.0195(9) -0.0014(7) 0.0067(7) 0.0003(7)
C7 0.0234(9) 0.0196(9) 0.0207(9) -0.0001(7) 0.0056(7) 0.0002(7)
C8 0.0216(9) 0.0240(9) 0.0223(9) 0.0017(7) 0.0063(8) 0.0027(7)
C9 0.0213(9) 0.0314(10) 0.0271(10) 0.0045(8) 0.0099(8) 0.0026(8)
C10 0.0338(11) 0.0357(11) 0.0367(11) 0.0033(9) 0.0140(9) -0.0034(9)
C11 0.0426(13) 0.0392(12) 0.0542(14) 0.0107(10) 0.0250(11) -0.0011(10)
C12 0.0540(14) 0.0525(14) 0.0409(13) 0.0180(11) 0.0272(11) 0.0028(11)
C13 0.0349(11) 0.0304(10) 0.0413(12) -0.0111(9) 0.0139(10) -0.0072(9)
C14 0.0242(9) 0.0258(10) 0.0270(10) -0.0039(8) 0.0082(8) -0.0015(8)
C15 0.0362(11) 0.0303(10) 0.0320(11) -0.0018(8) 0.0115(9) -0.0059(9)
C16 0.0302(10) 0.0289(10) 0.0233(9) -0.0003(8) 0.0048(8) -0.0023(8)
C17 0.0237(9) 0.0252(10) 0.0228(9) -0.0015(7) 0.0058(8) 0.0048(7)
C18 0.0283(10) 0.0235(9) 0.0237(9) -0.0019(7) 0.0049(8) 0.0029(8)
C19 0.0239(9) 0.0231(9) 0.0214(9) -0.0005(7) 0.0054(8) -0.0017(7)
C20 0.0214(9) 0.0244(9) 0.0177(8) -0.0006(7) 0.0067(7) 0.0002(7)
C21 0.0216(9) 0.0284(10) 0.0186(9) 0.0008(7) 0.0083(7) 0.0035(7)
C22 0.0286(10) 0.0306(10) 0.0216(9) 0.0013(8) 0.0064(8) -0.0015(8)
C23 0.0238(10) 0.0473(12) 0.0268(10) 0.0055(9) 0.0017(8) -0.0032(9)
C24 0.0281(11) 0.0440(12) 0.0336(11) 0.0133(9) 0.0040(9) 0.0084(9)
C25 0.0308(10) 0.0277(10) 0.0369(11) 0.0062(8) 0.0083(9) 0.0046(8)
C26 0.0229(9) 0.0280(10) 0.0246(9) 0.0023(7) 0.0094(8) 0.0046(8)
C27 0.0259(10) 0.0225(9) 0.0275(10) 0.0001(7) 0.0072(8) 0.0035(8)
C28 0.0238(9) 0.0220(9) 0.0227(9) 0.0007(7) 0.0050(8) 0.0022(7)
C29 0.0288(10) 0.0165(9) 0.0236(9) 0.0009(7) 0.0083(8) 0.0055(7)
C30 0.0282(10) 0.0190(9) 0.0250(10) -0.0011(7) 0.0096(8) 0.0020(7)
C31 0.0312(11) 0.0254(10) 0.0326(11) 0.0012(8) 0.0127(9) 0.0002(8)
C32 0.0433(12) 0.0283(10) 0.0350(11) 0.0074(9) 0.0170(10) 0.0007(9)
C33 0.0455(13) 0.0328(11) 0.0252(10) 0.0082(8) 0.0082(9) 0.0074(9)
C34 0.0308(10) 0.0254(10) 0.0303(10) 0.0014(8) 0.0040(9) 0.0025(8)
C35 0.0275(10) 0.0284(10) 0.0286(10) 0.0029(8) 0.0049(8) -0.0042(8)
C36 0.0251(10) 0.0266(10) 0.0207(9) 0.0004(7) 0.0025(8) -0.0016(8)
C37 0.0563(14) 0.0318(11) 0.0348(11) -0.0072(9) 0.0144(10) -0.0059(10)
C38 0.0366(11) 0.0373(11) 0.0255(10) -0.0024(8) 0.0096(9) -0.0003(9)
C39 0.0301(10) 0.0394(11) 0.0260(10) 0.0043(8) 0.0109(9) 0.0019(9)
C40 0.0483(13) 0.0568(14) 0.0284(11) 0.0043(10) 0.0174(10) 0.0007(11)

loop_
_atom_type_symbol
_atom_type_description
_atom_type_scat_dispersion_real
_atom_type_scat_dispersion_imag
_atom_type_scat_source
C C 0.0033 0.0016 'International Tables Vol C Tables 4.2.6.8 and 6.1.1.4'
H H 0.0000 0.0000 'International Tables Vol C Tables 4.2.6.8 and 6.1.1.4'

loop_
_geom_angle_atom_site_label_1
_geom_angle_atom_site_label_2
_geom_angle_atom_site_label_3
_geom_angle
C13 C1 C2 121.11(17)
C13 C1 H1 119.4
C2 C1 H1 119.4
C3 C2 C1 118.86(17)
C3 C2 H32 120.6
C1 C2 H32 120.6
C2 C3 C14 120.36(16)
C2 C3 C4 131.13(16)
C14 C3 C4 108.50(14)
C3 C4 C5 103.85(13)
C3 C4 H7 111.0
C5 C4 H7 111.0
C3 C4 H6 111.0
C5 C4 H6 111.0
H7 C4 H6 109.0
C16 C5 C6 129.88(15)
C16 C5 C4 108.48(14)
C6 C5 C4 121.64(14)
C36 C6 C5 119.85(15)
C36 C6 C7 116.06(14)
C5 C6 C7 124.02(14)
C6 C7 C27 118.89(13)
C6 C7 C20 106.09(12)
C27 C7 C20 101.19(13)
C6 C7 C8 107.64(13)
C27 C7 C8 113.48(13)
C20 C7 C8 108.77(13)
C17 C8 C9 102.86(13)
C17 C8 C7 114.63(13)
C9 C8 C7 122.79(14)
C17 C8 H31 105.0
C9 C8 H31 105.0
C7 C8 H31 105.0
C10 C9 C39 119.36(16)
C10 C9 C8 129.44(16)
C39 C9 C8 110.67(15)
C9 C10 C11 119.36(18)
C9 C10 H26 120.3
C11 C10 H26 120.3
C12 C11 C10 120.75(19)
C12 C11 H27 119.6
C10 C11 H27 119.6
C40 C12 C11 120.07(18)
C40 C12 H2 120.0
C11 C12 H2 120.0
C1 C13 C15 120.24(17)
C1 C13 H3 119.9
C15 C13 H3 119.9
C15 C14 C3 120.20(16)
C15 C14 C16 131.48(16)
C3 C14 C16 108.26(15)
C13 C15 C14 119.19(17)
C13 C15 H4 120.4
C14 C15 H4 120.4
C5 C16 C14 110.71(15)
C5 C16 H5 124.6
C14 C16 H5 124.6
C18 C17 C38 126.43(15)
C18 C17 C8 123.29(15)
C38 C17 C8 110.27(14)
C17 C18 C37 120.40(16)
C17 C18 C19 117.40(14)
C37 C18 C19 121.98(15)
C18 C19 C20 106.22(13)
C18 C19 C35 114.64(13)
C20 C19 C35 110.51(14)
C18 C19 C28 112.72(13)
C20 C19 C28 107.42(13)
C35 C19 C28 105.18(13)
C21 C20 C19 119.96(13)
C21 C20 C7 103.22(13)
C19 C20 C7 112.13(13)
C21 C20 H14 106.9
C19 C20 H14 106.9
C7 C20 H14 106.9
C22 C21 C26 120.19(16)
C22 C21 C20 131.26(16)
C26 C21 C20 108.49(14)
C23 C22 C21 119.05(17)
C23 C22 H8 120.5
C21 C22 H8 120.5
C22 C23 C24 120.59(17)
C22 C23 H13 119.7
C24 C23 H13 119.7
C23 C24 C25 120.55(17)
C23 C24 H12 119.7
C25 C24 H12 119.7
C26 C25 C24 119.00(17)
C26 C25 H11 120.5
C24 C25 H11 120.5
C25 C26 C21 120.59(16)
C25 C26 C27 128.85(16)
C21 C26 C27 110.54(14)
C26 C27 C7 103.07(13)
C26 C27 H10 111.1
C7 C27 H10 111.1
C26 C27 H9 111.1
C7 C27 H9 111.1
H10 C27 H9 109.1
C36 C28 C29 112.94(13)
C36 C28 C19 116.11(13)
C29 C28 C19 104.73(13)
C36 C28 H15 107.6
C29 C28 H15 107.6
C19 C28 H15 107.6
C30 C29 C34 120.28(16)
C30 C29 C28 112.01(14)
C34 C29 C28 127.71(16)
C29 C30 C31 120.46(16)
C29 C30 C35 111.37(15)
C31 C30 C35 128.16(16)
C32 C31 C30 119.26(17)
C32 C31 H19 120.4
C30 C31 H19 120.4
C31 C32 C33 120.45(18)
C31 C32 H18 119.8
C33 C32 H18 119.8
C32 C33 C34 120.71(17)
C32 C33 H17 119.6
C34 C33 H17 119.6
C29 C34 C33 118.74(17)
C29 C34 H16 120.6
C33 C34 H16 120.6
C30 C35 C19 106.43(14)
C30 C35 H20 110.4
C19 C35 H20 110.4
C30 C35 H21 110.4
C19 C35 H21 110.4
H20 C35 H21 108.6
C6 C36 C28 126.42(15)
C6 C36 H22 116.8
C28 C36 H22 116.8
C18 C37 H24 109.5
C18 C37 H23 109.5
H24 C37 H23 109.5
C18 C37 H25 109.5
H24 C37 H25 109.5
H23 C37 H25 109.5
C39 C38 C17 103.54(14)
C39 C38 H30 111.1
C17 C38 H30 111.1
C39 C38 H29 111.1
C17 C38 H29 111.1
H30 C38 H29 109.0
C40 C39 C9 120.74(18)
C40 C39 C38 127.54(17)
C9 C39 C38 111.62(15)
C12 C40 C39 119.56(19)
C12 C40 H28 120.2
C39 C40 H28 120.2

loop_
_geom_bond_atom_site_label_1
_geom_bond_atom_site_label_2
_geom_bond_distance
C1 C13 1.381(3)
C1 C2 1.391(2)
C1 H1 0.9500
C2 C3 1.380(2)
C2 H32 0.9500
C3 C14 1.400(2)
C3 C4 1.499(2)
C4 C5 1.516(2)
C4 H7 0.9900
C4 H6 0.9900
C5 C16 1.356(2)
C5 C6 1.461(2)
C6 C36 1.343(2)
C6 C7 1.526(2)
C7 C27 1.552(2)
C7 C20 1.559(2)
C7 C8 1.588(2)
C8 C17 1.517(2)
C8 C9 1.522(2)
C8 H31 1.0000
C9 C10 1.388(2)
C9 C39 1.393(2)
C10 C11 1.394(2)
C10 H26 0.9500
C11 C12 1.381(3)
C11 H27 0.9500
C12 C40 1.378(3)
C12 H2 0.9500
C13 C15 1.385(2)
C13 H3 0.9500
C14 C15 1.391(2)
C14 C16 1.454(2)
C15 H4 0.9500
C16 H5 0.9500
C17 C18 1.336(2)
C17 C38 1.508(2)
C18 C37 1.497(2)
C18 C19 1.526(2)
C19 C20 1.532(2)
C19 C35 1.561(2)
C19 C28 1.586(2)
C20 C21 1.514(2)
C20 H14 1.0000
C21 C22 1.392(2)
C21 C26 1.392(2)
C22 C23 1.386(2)
C22 H8 0.9500
C23 C24 1.386(3)
C23 H13 0.9500
C24 C25 1.388(3)
C24 H12 0.9500
C25 C26 1.386(2)
C25 H11 0.9500
C26 C27 1.511(2)
C27 H10 0.9900
C27 H9 0.9900
C28 C36 1.504(2)
C28 C29 1.512(2)
C28 H15 1.0000
C29 C30 1.383(2)
C29 C34 1.389(2)
C30 C31 1.387(2)
C30 C35 1.498(2)
C31 C32 1.379(2)
C31 H19 0.9500
C32 C33 1.379(3)
C32 H18 0.9500
C33 C34 1.390(2)
C33 H17 0.9500
C34 H16 0.9500
C35 H20 0.9900
C35 H21 0.9900
C36 H22 0.9500
C37 H24 0.9800
C37 H23 0.9800
C37 H25 0.9800
C38 C39 1.499(3)
C38 H30 0.9900
C38 H29 0.9900
C39 C40 1.388(2)
C40 H28 0.9500

loop_
_geom_torsion_atom_site_label_1
_geom_torsion_atom_site_label_2
_geom_torsion_atom_site_label_3
_geom_torsion_atom_site_label_4
_geom_torsion
C13 C1 C2 C3 0.1(3)
C1 C2 C3 C14 1.5(3)
C1 C2 C3 C4 179.84(17)
C2 C3 C4 C5 -173.93(17)
C14 C3 C4 C5 4.57(18)
C3 C4 C5 C16 -3.96(19)
C3 C4 C5 C6 176.45(14)
C16 C5 C6 C36 -169.00(18)
C4 C5 C6 C36 10.5(2)
C16 C5 C6 C7 7.6(3)
C4 C5 C6 C7 -172.91(15)
C36 C6 C7 C27 -152.60(15)
C5 C6 C7 C27 30.7(2)
C36 C6 C7 C20 -39.66(19)
C5 C6 C7 C20 143.61(15)
C36 C6 C7 C8 76.64(18)
C5 C6 C7 C8 -100.09(17)
C6 C7 C8 C17 -116.95(15)
C27 C7 C8 C17 109.36(16)
C20 C7 C8 C17 -2.42(18)
C6 C7 C8 C9 117.15(16)
C27 C7 C8 C9 -16.5(2)
C20 C7 C8 C9 -128.32(16)
C17 C8 C9 C10 177.07(17)
C7 C8 C9 C10 -52.0(3)
C17 C8 C9 C39 5.60(18)
C7 C8 C9 C39 136.56(16)
C39 C9 C10 C11 -4.2(3)
C8 C9 C10 C11 -175.03(17)
C9 C10 C11 C12 1.1(3)
C10 C11 C12 C40 1.7(3)
C2 C1 C13 C15 -0.8(3)
C2 C3 C14 C15 -2.3(3)
C4 C3 C14 C15 178.98(16)
C2 C3 C14 C16 175.10(15)
C4 C3 C14 C16 -3.58(19)
C1 C13 C15 C14 0.0(3)
C3 C14 C15 C13 1.6(3)
C16 C14 C15 C13 -175.20(18)
C6 C5 C16 C14 -178.49(16)
C4 C5 C16 C14 2.0(2)
C15 C14 C16 C5 178.05(18)
C3 C14 C16 C5 1.0(2)
C9 C8 C17 C18 169.18(16)
C7 C8 C17 C18 33.5(2)
C9 C8 C17 C38 -9.79(18)
C7 C8 C17 C38 -145.49(14)
C38 C17 C18 C37 -7.4(3)
C8 C17 C18 C37 173.85(16)
C38 C17 C18 C19 167.43(16)
C8 C17 C18 C19 -11.4(2)
C17 C18 C19 C20 -38.0(2)
C37 C18 C19 C20 136.69(16)
C17 C18 C19 C35 -160.34(15)
C37 C18 C19 C35 14.4(2)
C17 C18 C19 C28 79.37(19)
C37 C18 C19 C28 -105.93(18)
C18 C19 C20 C21 -53.34(19)
C35 C19 C20 C21 71.58(18)
C28 C19 C20 C21 -174.19(13)
C18 C19 C20 C7 67.95(16)
C35 C19 C20 C7 -167.13(13)
C28 C19 C20 C7 -52.90(16)
C6 C7 C20 C21 -160.04(12)
C27 C7 C20 C21 -35.32(15)
C8 C7 C20 C21 84.43(15)
C6 C7 C20 C19 69.47(16)
C27 C7 C20 C19 -165.81(13)
C8 C7 C20 C19 -46.06(17)
C19 C20 C21 C22 -32.8(3)
C7 C20 C21 C22 -158.36(16)
C19 C20 C21 C26 150.29(15)
C7 C20 C21 C26 24.70(16)
C26 C21 C22 C23 1.8(2)
C20 C21 C22 C23 -174.84(16)
C21 C22 C23 C24 -0.7(3)
C22 C23 C24 C25 -0.4(3)
C23 C24 C25 C26 0.3(3)
C24 C25 C26 C21 0.9(3)
C24 C25 C26 C27 179.03(16)
C22 C21 C26 C25 -1.9(2)
C20 C21 C26 C25 175.40(15)
C22 C21 C26 C27 179.59(14)
C20 C21 C26 C27 -3.06(18)
C25 C26 C27 C7 161.78(17)
C21 C26 C27 C7 -19.92(17)
C6 C7 C27 C26 148.93(14)
C20 C7 C27 C26 33.35(15)
C8 C7 C27 C26 -82.97(16)
C18 C19 C28 C36 -105.87(16)
C20 C19 C28 C36 10.79(19)
C35 C19 C28 C36 128.54(15)
C18 C19 C28 C29 128.84(14)
C20 C19 C28 C29 -114.50(14)
C35 C19 C28 C29 3.25(16)
C36 C28 C29 C30 -132.63(15)
C19 C28 C29 C30 -5.38(18)
C36 C28 C29 C34 48.2(2)
C19 C28 C29 C34 175.45(15)
C34 C29 C30 C31 3.4(2)
C28 C29 C30 C31 -175.83(15)
C34 C29 C30 C35 -175.35(15)
C28 C29 C30 C35 5.4(2)
C29 C30 C31 C32 -2.6(3)
C35 C30 C31 C32 175.98(17)
C30 C31 C32 C33 -0.4(3)
C31 C32 C33 C34 2.5(3)
C30 C29 C34 C33 -1.3(2)
C28 C29 C34 C33 177.81(16)
C32 C33 C34 C29 -1.6(3)
C29 C30 C35 C19 -3.00(19)
C31 C30 C35 C19 178.36(16)
C18 C19 C35 C30 -124.77(15)
C20 C19 C35 C30 115.25(15)
C28 C19 C35 C30 -0.39(17)
C5 C6 C36 C28 175.70(16)
C7 C6 C36 C28 -1.2(3)
C29 C28 C36 C6 138.46(17)
C19 C28 C36 C6 17.5(2)
C18 C17 C38 C39 -168.75(17)
C8 C17 C38 C39 10.18(18)
C10 C9 C39 C40 4.6(3)
C8 C9 C39 C40 177.09(17)
C10 C9 C39 C38 -171.83(16)
C8 C9 C39 C38 0.6(2)
C17 C38 C39 C40 177.22(19)
C17 C38 C39 C9 -6.6(2)
C11 C12 C40 C39 -1.3(3)
C9 C39 C40 C12 -1.9(3)
C38 C39 C40 C12 173.97(19)
